data_4505355
loop_
_publ_author_name
'van der Werff, Patricia M.'
'Batten, Stuart R.'
'Jensen, Paul'
'Moubaraki, Boujemaa'
'Murray, Keith S.'
'Cashion, John D.'

_publ_contact_author
;
    Dr. S.R. Batten
    School of Chemistry
    Monash University 3800
    AUSTRALIA
;
_publ_section_title
;
 Structure and Magnetism of 3D Anionic Metal Dicyanamide (MePh3P)[M(dca)3]
 (M = Fe, Co, Ni) and (EtPh3P)[M(dca)3] (M = Mn, Co, Ni) Networks
;
_journal_issue 3
_journal_name_full 'Crystal Growth &amp; Design'
_journal_page_first 503
_journal_paper_doi 10.1021/cg034258n
_journal_volume 4
_journal_year 2004
_chemical_formula_sum 'C25 H18 N9 Ni P'
_chemical_formula_weight 534.16
_chemical_name_systematic
;
 Methyltriphenylphosphonium tris(dicyanamido)nickelate(II)
;
_space_group_IT_number 19
_symmetry_cell_setting orthorhombic
_symmetry_space_group_name_Hall 'P 2ac 2ab'
_symmetry_space_group_name_H-M 'P 21 21 21'
_atom_sites_solution_hydrogens geom
_atom_sites_solution_primary direct
_atom_sites_solution_secondary difmap
_audit_creation_method SHELXL-97
_cell_angle_alpha 90.00
_cell_angle_beta 90.00
_cell_angle_gamma 90.00
_cell_formula_units_Z 8
_cell_length_a 13.8039(3)
_cell_length_b 16.8679(2)
_cell_length_c 20.7639(6)
_cell_measurement_temperature 123(2)
_cell_volume 4834.72(18)
_computing_cell_refinement 'Siemens XSCANS'
_computing_data_collection 'Siemens XSCANS'
_computing_data_reduction 'Siemens SHELXTL'
_computing_molecular_graphics 'Siemens SHELXTL'
_computing_publication_material 'Siemens SHELXTL'
_computing_structure_refinement 'SHELXL-97 (Sheldrick, 1997)'
_computing_structure_solution 'SHELXS-97 (Sheldrick, 1990)'
_diffrn_ambient_temperature 123(2)
_diffrn_measured_fraction_theta_full 0.998
_diffrn_measured_fraction_theta_max 0.998
_diffrn_measurement_method '\w scans'
_diffrn_radiation_monochromator graphite
_diffrn_radiation_source 'fine-focus sealed tube'
_diffrn_radiation_type MoK\a
_diffrn_radiation_wavelength 0.71073
_diffrn_reflns_av_R_equivalents 0.0905
_diffrn_reflns_av_sigmaI/netI 0.1764
_diffrn_reflns_limit_h_max 19
_diffrn_reflns_limit_h_min -19
_diffrn_reflns_limit_k_max 16
_diffrn_reflns_limit_k_min -24
_diffrn_reflns_limit_l_max 29
_diffrn_reflns_limit_l_min -26
_diffrn_reflns_number 39177
_diffrn_reflns_theta_full 30.50
_diffrn_reflns_theta_max 30.50
_diffrn_reflns_theta_min 2.30
_exptl_absorpt_coefficient_mu 0.903
_exptl_absorpt_correction_T_max 0.9354
_exptl_absorpt_correction_T_min 0.8523
_exptl_absorpt_correction_type face-indexed
_exptl_crystal_colour green
_exptl_crystal_density_diffrn 1.468
_exptl_crystal_density_method 'not measured'
_exptl_crystal_description plate
_exptl_crystal_F_000 2192
_exptl_crystal_size_max 0.30
_exptl_crystal_size_mid 0.15
_exptl_crystal_size_min 0.075
_refine_diff_density_max 0.871
_refine_diff_density_min -0.536
_refine_diff_density_rms 0.107
_refine_ls_abs_structure_details 'Flack H D (1983), Acta Cryst. A39, 876-881'
_refine_ls_abs_structure_Flack -0.015(8)
_refine_ls_extinction_method none
_refine_ls_goodness_of_fit_ref 0.978
_refine_ls_hydrogen_treatment mixed
_refine_ls_matrix_type full
_refine_ls_number_parameters 649
_refine_ls_number_reflns 14573
_refine_ls_number_restraints 0
_refine_ls_restrained_S_all 0.978
_refine_ls_R_factor_all 0.1388
_refine_ls_R_factor_gt 0.0639
_refine_ls_shift/su_max 0.001
_refine_ls_shift/su_mean 0.000
_refine_ls_structure_factor_coef Fsqd
_refine_ls_weighting_details 'calc w=1/[\s^2^(Fo^2^)+(0.0185P)^2^+0.0000P] where P=(Fo^2^+2Fc^2^)/3'
_refine_ls_weighting_scheme calc
_refine_ls_wR_factor_gt 0.0672
_refine_ls_wR_factor_ref 0.0790
_reflns_number_gt 8767
_reflns_number_total 14573
_reflns_threshold_expression >2sigma(I)
_cod_data_source_file cg034258nsi20031223_013219.cif
_cod_data_source_block MeNi
_cod_depositor_comments
;
The following automatic conversions were performed:

'_symmetry_cell_setting' value 'Orthorhombic' changed to
'orthorhombic' according to
/home/saulius/struct/CIF-dictionaries/cif_core.dic dictionary named
'cif_core.dic' version 2.4.1 from 2010-06-29.

Automatic conversion script
Id: cif_fix_values 1715 2011-07-08 13:25:40Z adriana 
;
_cod_original_cell_volume 4834.73(18)
_cod_original_sg_symbol_H-M P2(1)2(1)2(1)
_cod_database_code 4505355

loop_
_symmetry_equiv_pos_as_xyz
'x, y, z'
'-x+1/2, -y, z+1/2'
'-x, y+1/2, -z+1/2'
'x+1/2, -y+1/2, -z'

loop_
_atom_site_label
_atom_site_type_symbol
_atom_site_fract_x
_atom_site_fract_y
_atom_site_fract_z
_atom_site_U_iso_or_equiv
_atom_site_adp_type
_atom_site_occupancy
_atom_site_symmetry_multiplicity
_atom_site_calc_flag
_atom_site_refinement_flags
Ni1 Ni -0.12000(3) 0.20366(2) 0.077074(19) 0.01135(9) Uani 1 1 d .
Ni2 Ni 0.03669(3) 0.20287(2) 0.41362(2) 0.01352(10) Uani 1 1 d .
N11 N -0.17025(18) 0.20902(15) 0.17056(13) 0.0185(6) Uani 1 1 d .
C11 C -0.1899(2) 0.21249(17) 0.22406(17) 0.0146(7) Uani 1 1 d .
N12 N -0.09870(19) 0.21513(14) 0.37065(14) 0.0209(7) Uani 1 1 d .
C12 C -0.1528(2) 0.21475(17) 0.32899(16) 0.0169(8) Uani 1 1 d .
N13 N -0.2202(2) 0.21490(16) 0.28413(14) 0.0276(7) Uani 1 1 d .
N21 N 0.01937(19) 0.19252(14) 0.11780(13) 0.0171(6) Uani 1 1 d .
C21 C 0.0705(2) 0.18631(15) 0.16083(18) 0.0130(7) Uani 1 1 d .
N22 N 0.09432(18) 0.19501(14) 0.32062(14) 0.0192(6) Uani 1 1 d .
C22 C 0.1102(2) 0.18910(16) 0.26666(18) 0.0152(7) Uani 1 1 d .
N23 N 0.1369(2) 0.18000(13) 0.20623(14) 0.0213(7) Uani 1 1 d .
N31 N -0.06405(19) 0.20419(15) -0.01724(12) 0.0188(6) Uani 1 1 d .
C31 C -0.0025(2) 0.23723(17) -0.04300(15) 0.0143(7) Uani 1 1 d .
N32 N 0.23384(19) 0.28460(13) -0.05209(12) 0.0150(6) Uani 1 1 d .
C32 C 0.1519(2) 0.27914(15) -0.06147(15) 0.0157(8) Uani 1 1 d .
N33 N 0.06011(19) 0.27730(14) -0.07727(15) 0.0305(7) Uani 1 1 d .
N41 N -0.09897(18) 0.32539(13) 0.07437(14) 0.0199(7) Uani 1 1 d .
C41 C -0.0593(2) 0.38342(17) 0.06327(15) 0.0152(8) Uani 1 1 d .
N42 N -0.02045(18) 0.58229(13) 0.08092(14) 0.0219(7) Uani 1 1 d .
C42 C -0.0193(2) 0.51636(17) 0.06723(15) 0.0159(7) Uani 1 1 d .
N43 N -0.0062(2) 0.44429(14) 0.04606(14) 0.0263(8) Uani 1 1 d .
N51 N 0.1738(2) 0.19125(14) 0.45429(13) 0.0218(7) Uani 1 1 d .
C51 C 0.2570(3) 0.19064(16) 0.45697(16) 0.0180(8) Uani 1 1 d .
N52 N 0.46693(19) 0.28415(14) 0.49491(12) 0.0181(6) Uani 1 1 d .
C52 C 0.4088(2) 0.23985(18) 0.47890(16) 0.0170(8) Uani 1 1 d .
N53 N 0.3521(2) 0.18295(13) 0.45775(14) 0.0229(7) Uani 1 1 d .
N61 N 0.05880(19) 0.32375(13) 0.41087(14) 0.0223(7) Uani 1 1 d .
C61 C 0.1018(2) 0.38191(17) 0.40849(16) 0.0184(8) Uani 1 1 d .
N62 N 0.13084(18) 0.58224(13) 0.42689(13) 0.0171(6) Uani 1 1 d .
C62 C 0.1377(2) 0.51541(16) 0.41700(16) 0.0175(7) Uani 1 1 d .
N63 N 0.16099(19) 0.44188(13) 0.40356(15) 0.0306(8) Uani 1 1 d .
P1 P 0.26265(6) 0.59654(4) 0.65777(4) 0.01424(19) Uani 1 1 d .
C111 C 0.3677(2) 0.56166(15) 0.69953(14) 0.0117(7) Uani 1 1 d .
C112 C 0.3655(2) 0.49062(16) 0.73331(15) 0.0167(8) Uani 1 1 d .
H11A H 0.3090 0.4584 0.7320 0.020 Uiso 1 1 calc R
C113 C 0.4441(2) 0.46672(18) 0.76855(16) 0.0208(8) Uani 1 1 d .
H11B H 0.4422 0.4180 0.7914 0.025 Uiso 1 1 calc R
C114 C 0.5259(2) 0.51355(17) 0.77080(16) 0.0207(8) Uani 1 1 d .
H11C H 0.5800 0.4972 0.7958 0.025 Uiso 1 1 calc R
C115 C 0.5297(2) 0.58438(17) 0.73677(16) 0.0229(8) Uani 1 1 d .
H11D H 0.5867 0.6159 0.7377 0.027 Uiso 1 1 calc R
C116 C 0.4508(2) 0.60847(17) 0.70184(16) 0.0183(8) Uani 1 1 d .
H11E H 0.4527 0.6573 0.6791 0.022 Uiso 1 1 calc R
C121 C 0.1940(2) 0.51377(17) 0.62834(15) 0.0162(7) Uani 1 1 d .
C122 C 0.0932(2) 0.51339(18) 0.63096(16) 0.0226(8) Uani 1 1 d .
H12A H 0.0596 0.5553 0.6518 0.027 Uiso 1 1 calc R
C123 C 0.0422(3) 0.45150(19) 0.60308(17) 0.0285(9) Uani 1 1 d .
H12B H -0.0266 0.4511 0.6047 0.034 Uiso 1 1 calc R
C124 C 0.0908(3) 0.39081(19) 0.57317(18) 0.0303(9) Uani 1 1 d .
H12C H 0.0555 0.3486 0.5541 0.036 Uiso 1 1 calc R
C125 C 0.1906(3) 0.39064(18) 0.57060(17) 0.0311(9) Uani 1 1 d .
H12D H 0.2236 0.3481 0.5502 0.037 Uiso 1 1 calc R
C126 C 0.2429(2) 0.45251(16) 0.59775(16) 0.0197(8) Uani 1 1 d .
H12E H 0.3116 0.4529 0.5954 0.024 Uiso 1 1 calc R
C131 C 0.1923(2) 0.65626(16) 0.71231(16) 0.0161(7) Uani 1 1 d .
C132 C 0.1315(3) 0.71477(18) 0.68779(18) 0.0306(9) Uani 1 1 d .
H13A H 0.1245 0.7213 0.6426 0.037 Uiso 1 1 calc R
C133 C 0.0812(3) 0.76358(19) 0.7301(2) 0.0331(10) Uani 1 1 d .
H13B H 0.0387 0.8032 0.7139 0.040 Uiso 1 1 calc R
C134 C 0.0929(3) 0.75447(19) 0.7950(2) 0.0325(10) Uani 1 1 d .
H13C H 0.0593 0.7888 0.8236 0.039 Uiso 1 1 calc R
C135 C 0.1528(2) 0.69608(19) 0.82005(17) 0.0282(9) Uani 1 1 d .
H13D H 0.1598 0.6900 0.8653 0.034 Uiso 1 1 calc R
C136 C 0.2021(2) 0.64702(17) 0.77809(17) 0.0207(8) Uani 1 1 d .
H13E H 0.2430 0.6066 0.7946 0.025 Uiso 1 1 calc R
C140 C 0.2953(2) 0.65417(16) 0.58939(16) 0.0202(8) Uani 1 1 d .
H14A H 0.3339 0.6999 0.6032 0.030 Uiso 1 1 calc R
H14B H 0.2366 0.6727 0.5676 0.030 Uiso 1 1 calc R
H14C H 0.3335 0.6216 0.5596 0.030 Uiso 1 1 calc R
P2 P 0.36001(6) -0.06300(4) 0.15785(4) 0.0163(2) Uani 1 1 d .
C211 C 0.4769(2) -0.01728(15) 0.15593(16) 0.0136(7) Uani 1 1 d .
C212 C 0.5116(2) 0.02478(16) 0.20862(17) 0.0199(8) Uani 1 1 d .
H21A H 0.4740 0.0278 0.2469 0.024 Uiso 1 1 calc R
C213 C 0.6009(2) 0.06241(17) 0.20565(17) 0.0213(8) Uani 1 1 d .
H21B H 0.6249 0.0910 0.2417 0.026 Uiso 1 1 calc R
C214 C 0.6548(2) 0.05765(17) 0.14941(17) 0.0211(8) Uani 1 1 d .
H21C H 0.7153 0.0842 0.1467 0.025 Uiso 1 1 calc R
C215 C 0.6213(2) 0.01485(17) 0.09741(17) 0.0245(8) Uani 1 1 d .
H21D H 0.6594 0.0113 0.0595 0.029 Uiso 1 1 calc R
C216 C 0.5325(2) -0.02294(16) 0.10015(16) 0.0200(8) Uani 1 1 d .
H21E H 0.5097 -0.0525 0.0643 0.024 Uiso 1 1 calc R
C221 C 0.2800(2) -0.01184(16) 0.10422(15) 0.0158(8) Uani 1 1 d .
C222 C 0.1913(2) -0.04753(18) 0.08757(18) 0.0242(8) Uani 1 1 d .
H22A H 0.1766 -0.0995 0.1023 0.029 Uiso 1 1 calc R
C223 C 0.1260(3) -0.0068(2) 0.04988(17) 0.0314(9) Uani 1 1 d .
H22B H 0.0661 -0.0309 0.0387 0.038 Uiso 1 1 calc R
C224 C 0.1469(3) 0.0684(2) 0.02831(17) 0.0296(9) Uani 1 1 d .
H22C H 0.1010 0.0965 0.0030 0.036 Uiso 1 1 calc R
C225 C 0.2346(3) 0.10312(19) 0.04356(17) 0.0278(9) Uani 1 1 d .
H22D H 0.2494 0.1547 0.0281 0.033 Uiso 1 1 calc R
C226 C 0.3011(2) 0.06290(16) 0.08135(17) 0.0228(8) Uani 1 1 d .
H22E H 0.3614 0.0869 0.0915 0.027 Uiso 1 1 calc R
C231 C 0.3156(2) -0.05414(17) 0.23789(16) 0.0160(8) Uani 1 1 d .
C232 C 0.3270(2) -0.11403(18) 0.28410(17) 0.0228(9) Uani 1 1 d .
H23A H 0.3539 -0.1636 0.2718 0.027 Uiso 1 1 calc R
C233 C 0.3002(3) -0.10212(19) 0.34602(17) 0.0282(9) Uani 1 1 d .
H23B H 0.3066 -0.1440 0.3763 0.034 Uiso 1 1 calc R
C234 C 0.2633(2) -0.02926(18) 0.36586(17) 0.0247(8) Uani 1 1 d .
H23C H 0.2469 -0.0208 0.4098 0.030 Uiso 1 1 calc R
C235 C 0.2507(2) 0.03033(18) 0.32139(17) 0.0262(9) Uani 1 1 d .
H23D H 0.2238 0.0796 0.3345 0.031 Uiso 1 1 calc R
C236 C 0.2768(2) 0.01894(17) 0.25765(16) 0.0196(8) Uani 1 1 d .
H23E H 0.2686 0.0605 0.2273 0.024 Uiso 1 1 calc R
C240 C 0.3705(3) -0.16392(16) 0.13269(17) 0.0234(8) Uani 1 1 d .
H24A H 0.4145 -0.1922 0.1618 0.035 Uiso 1 1 calc R
H24B H 0.3962 -0.1659 0.0887 0.035 Uiso 1 1 calc R
H24C H 0.3065 -0.1891 0.1338 0.035 Uiso 1 1 calc R

loop_
_atom_site_aniso_label
_atom_site_aniso_U_11
_atom_site_aniso_U_22
_atom_site_aniso_U_33
_atom_site_aniso_U_23
_atom_site_aniso_U_13
_atom_site_aniso_U_12
Ni1 0.0111(2) 0.00952(18) 0.0134(2) 0.00076(18) -0.00014(19) -0.00039(16)
Ni2 0.0147(2) 0.01004(18) 0.0158(2) -0.00051(19) -0.0007(2) -0.00119(17)
N11 0.0188(16) 0.0230(14) 0.0137(17) 0.0002(14) -0.0006(13) 0.0021(12)
C11 0.0062(17) 0.0168(16) 0.021(2) -0.0014(16) -0.0040(15) 0.0019(13)
N12 0.0208(18) 0.0201(15) 0.0217(18) 0.0011(13) -0.0017(14) 0.0005(12)
C12 0.018(2) 0.0204(18) 0.012(2) -0.0008(15) 0.0090(16) 0.0042(15)
N13 0.0139(17) 0.0597(19) 0.0092(17) 0.0011(14) 0.0012(14) 0.0121(14)
N21 0.0141(16) 0.0201(14) 0.0171(17) 0.0009(12) -0.0002(13) 0.0024(12)
C21 0.0136(18) 0.0076(16) 0.018(2) 0.0021(14) 0.0100(16) -0.0004(12)
N22 0.0198(17) 0.0179(14) 0.0199(18) -0.0008(13) -0.0007(13) 0.0017(12)
C22 0.0103(18) 0.0148(17) 0.020(2) -0.0007(14) -0.0035(16) 0.0001(13)
N23 0.0177(17) 0.0314(16) 0.0147(18) 0.0002(12) 0.0003(15) 0.0009(12)
N31 0.0158(16) 0.0249(14) 0.0156(16) 0.0027(13) 0.0015(13) 0.0001(13)
C31 0.0127(19) 0.0207(17) 0.0094(19) 0.0002(14) -0.0054(15) 0.0042(14)
N32 0.0129(15) 0.0147(13) 0.0174(16) 0.0004(11) 0.0031(13) -0.0021(11)
C32 0.020(2) 0.0122(16) 0.015(2) 0.0033(12) 0.0026(16) -0.0004(13)
N33 0.0137(16) 0.0468(18) 0.0309(19) 0.0218(15) -0.0048(15) -0.0095(12)
N41 0.0229(16) 0.0112(13) 0.0257(19) -0.0023(12) -0.0033(15) -0.0011(11)
C41 0.0188(19) 0.0144(17) 0.012(2) -0.0048(13) -0.0010(15) 0.0040(14)
N42 0.0233(17) 0.0151(14) 0.0273(18) 0.0006(13) 0.0021(16) -0.0009(11)
C42 0.0136(19) 0.0162(17) 0.018(2) 0.0029(14) -0.0005(15) -0.0009(13)
N43 0.0331(19) 0.0128(14) 0.033(2) -0.0029(13) 0.0118(15) -0.0031(12)
N51 0.0176(17) 0.0220(15) 0.0258(19) -0.0008(13) -0.0030(14) -0.0012(12)
C51 0.024(2) 0.0137(16) 0.016(2) 0.0013(13) -0.0007(17) 0.0010(15)
N52 0.0141(16) 0.0212(14) 0.0189(16) -0.0018(12) -0.0006(13) 0.0024(13)
C52 0.015(2) 0.0206(17) 0.016(2) 0.0045(15) 0.0062(16) 0.0103(15)
N53 0.0115(16) 0.0238(15) 0.033(2) -0.0039(13) -0.0014(14) 0.0002(12)
N61 0.0260(17) 0.0156(14) 0.0252(19) -0.0024(12) 0.0031(15) -0.0021(11)
C61 0.022(2) 0.0161(17) 0.017(2) -0.0015(14) 0.0027(17) 0.0040(14)
N62 0.0144(15) 0.0130(13) 0.0240(18) 0.0023(12) 0.0028(14) -0.0012(11)
C62 0.0154(19) 0.0159(17) 0.021(2) 0.0030(15) 0.0039(17) -0.0019(13)
N63 0.0239(17) 0.0109(14) 0.057(2) -0.0046(14) 0.0157(16) -0.0018(12)
P1 0.0143(5) 0.0145(4) 0.0139(5) 0.0018(4) -0.0032(4) -0.0006(3)
C111 0.0085(18) 0.0158(16) 0.0108(18) -0.0031(13) -0.0001(14) -0.0015(13)
C112 0.0108(19) 0.0166(16) 0.023(2) 0.0035(14) 0.0019(16) -0.0030(13)
C113 0.018(2) 0.0201(18) 0.025(2) 0.0101(15) -0.0004(17) 0.0049(14)
C114 0.013(2) 0.0246(18) 0.025(2) 0.0013(15) -0.0064(17) 0.0052(15)
C115 0.013(2) 0.0239(18) 0.032(2) -0.0001(15) -0.0085(18) -0.0041(15)
C116 0.017(2) 0.0141(16) 0.023(2) 0.0039(14) -0.0001(17) -0.0006(14)
C121 0.0146(19) 0.0200(17) 0.014(2) -0.0003(14) -0.0046(16) -0.0036(14)
C122 0.021(2) 0.0258(18) 0.020(2) 0.0003(15) -0.0014(17) -0.0014(15)
C123 0.0136(19) 0.044(2) 0.028(2) 0.0037(17) -0.0041(18) -0.0095(17)
C124 0.034(2) 0.031(2) 0.026(2) -0.0039(18) -0.010(2) -0.0145(16)
C125 0.042(3) 0.0228(18) 0.029(3) -0.0052(17) -0.009(2) -0.0011(17)
C126 0.0202(19) 0.0188(16) 0.020(2) -0.0034(14) -0.0014(17) -0.0004(14)
C131 0.0129(19) 0.0172(16) 0.018(2) -0.0043(14) -0.0006(16) -0.0004(13)
C132 0.030(2) 0.035(2) 0.027(2) 0.0008(17) -0.0055(19) 0.0146(18)
C133 0.033(3) 0.029(2) 0.038(3) 0.0007(18) -0.006(2) 0.0121(16)
C134 0.030(3) 0.025(2) 0.043(3) -0.0114(19) 0.011(2) 0.0034(16)
C135 0.033(2) 0.0313(19) 0.020(2) -0.0060(17) 0.0063(17) -0.0019(18)
C136 0.023(2) 0.0169(17) 0.022(2) 0.0012(15) -0.0019(18) 0.0009(14)
C140 0.0195(19) 0.0258(17) 0.015(2) 0.0025(15) -0.0016(17) -0.0031(14)
P2 0.0145(5) 0.0154(4) 0.0189(5) 0.0033(4) 0.0035(4) -0.0003(3)
C211 0.0106(18) 0.0139(15) 0.0164(19) 0.0065(14) 0.0025(16) -0.0021(13)
C212 0.020(2) 0.0202(17) 0.020(2) 0.0003(15) 0.0063(16) 0.0015(14)
C213 0.022(2) 0.0178(17) 0.024(2) -0.0006(15) -0.0043(17) -0.0002(14)
C214 0.0118(18) 0.0217(17) 0.030(2) 0.0097(16) -0.0020(17) 0.0001(14)
C215 0.018(2) 0.0302(18) 0.026(2) 0.0085(16) 0.0087(18) 0.0044(15)
C216 0.018(2) 0.0246(17) 0.017(2) 0.0038(14) -0.0010(17) -0.0016(15)
C221 0.0142(19) 0.0165(16) 0.017(2) -0.0008(13) 0.0019(15) 0.0027(13)
C222 0.0187(19) 0.0286(18) 0.025(2) -0.0006(17) 0.0041(19) -0.0012(15)
C223 0.018(2) 0.050(2) 0.026(2) -0.0128(18) 0.0006(19) 0.0047(18)
C224 0.027(2) 0.045(2) 0.017(2) 0.0012(17) 0.0025(18) 0.0205(19)
C225 0.035(2) 0.0283(19) 0.020(2) 0.0054(16) 0.0056(19) 0.0105(18)
C226 0.021(2) 0.0274(18) 0.020(2) 0.0061(17) 0.0038(18) 0.0001(14)
C231 0.0083(18) 0.0201(17) 0.019(2) 0.0023(14) 0.0042(15) -0.0015(13)
C232 0.026(2) 0.0178(17) 0.024(2) 0.0050(15) 0.0006(18) 0.0021(14)
C233 0.040(2) 0.0277(19) 0.017(2) 0.0105(16) 0.0004(19) -0.0006(17)
C234 0.022(2) 0.035(2) 0.017(2) 0.0042(16) 0.0024(17) -0.0032(16)
C235 0.022(2) 0.031(2) 0.026(2) 0.0009(16) 0.0044(18) 0.0092(16)
C236 0.014(2) 0.0264(18) 0.019(2) 0.0068(15) 0.0014(16) 0.0016(14)
C240 0.020(2) 0.0209(16) 0.030(2) -0.0015(15) 0.0084(18) 0.0023(14)

loop_
_atom_type_symbol
_atom_type_description
_atom_type_scat_dispersion_real
_atom_type_scat_dispersion_imag
_atom_type_scat_source
C C 0.0033 0.0016 'International Tables Vol C Tables 4.2.6.8 and 6.1.1.4'
H H 0.0000 0.0000 'International Tables Vol C Tables 4.2.6.8 and 6.1.1.4'
N N 0.0061 0.0033 'International Tables Vol C Tables 4.2.6.8 and 6.1.1.4'
P P 0.1023 0.0942 'International Tables Vol C Tables 4.2.6.8 and 6.1.1.4'
Ni Ni 0.3393 1.1124 'International Tables Vol C Tables 4.2.6.8 and 6.1.1.4'

loop_
_geom_angle_atom_site_label_1
_geom_angle_atom_site_label_2
_geom_angle_atom_site_label_3
_geom_angle
_geom_angle_site_symmetry_1
_geom_angle_site_symmetry_3
N62 Ni1 N11 93.26(11) 3_545 .
N62 Ni1 N41 174.54(11) 3_545 .
N11 Ni1 N41 91.67(11) . .
N62 Ni1 N32 90.81(9) 3_545 4_455
N11 Ni1 N32 84.55(10) . 4_455
N41 Ni1 N32 91.98(9) . 4_455
N62 Ni1 N31 89.64(10) 3_545 .
N11 Ni1 N31 176.68(10) . .
N41 Ni1 N31 85.37(11) . .
N32 Ni1 N31 97.05(10) 4_455 .
N62 Ni1 N21 89.64(9) 3_545 .
N11 Ni1 N21 86.18(10) . .
N41 Ni1 N21 88.36(10) . .
N32 Ni1 N21 170.73(10) 4_455 .
N31 Ni1 N21 92.22(10) . .
N42 Ni2 N61 177.27(11) 3_545 .
N42 Ni2 N12 91.38(10) 3_545 .
N61 Ni2 N12 91.31(10) . .
N42 Ni2 N51 89.06(10) 3_545 .
N61 Ni2 N51 88.27(10) . .
N12 Ni2 N51 178.51(11) . .
N42 Ni2 N22 91.70(11) 3_545 .
N61 Ni2 N22 88.90(11) . .
N12 Ni2 N22 87.25(10) . .
N51 Ni2 N22 91.31(11) . .
N42 Ni2 N52 90.19(10) 3_545 4_456
N61 Ni2 N52 89.42(10) . 4_456
N12 Ni2 N52 88.07(10) . 4_456
N51 Ni2 N52 93.36(11) . 4_456
N22 Ni2 N52 174.99(10) . 4_456
C11 N11 Ni1 174.0(3) . .
N11 C11 N13 175.0(3) . .
C12 N12 Ni2 155.6(3) . .
N12 C12 N13 175.8(3) . .
C11 N13 C12 116.5(3) . .
C21 N21 Ni1 152.2(3) . .
N21 C21 N23 174.2(3) . .
C22 N22 Ni2 168.6(3) . .
N22 C22 N23 174.5(4) . .
C22 N23 C21 118.6(3) . .
C31 N31 Ni1 135.0(2) . .
N31 C31 N33 173.4(3) . .
C32 N32 Ni1 155.9(3) . 4
N32 C32 N33 174.3(3) . .
C31 N33 C32 121.0(3) . .
C41 N41 Ni1 156.7(3) . .
N41 C41 N43 172.6(3) . .
C42 N42 Ni2 167.6(3) . 3
N42 C42 N43 170.9(3) . .
C42 N43 C41 124.0(3) . .
C51 N51 Ni2 158.2(3) . .
N51 C51 N53 174.5(3) . .
C52 N52 Ni2 129.7(2) . 4_556
N52 C52 N53 172.1(3) . .
C52 N53 C51 121.7(3) . .
C61 N61 Ni2 157.3(2) . .
N61 C61 N63 172.0(3) . .
C62 N62 Ni1 167.4(3) . 3
N62 C62 N63 170.2(3) . .
C61 N63 C62 124.3(3) . .
C140 P1 C111 111.18(15) . .
C140 P1 C121 106.69(15) . .
C111 P1 C121 109.70(14) . .
C140 P1 C131 109.45(14) . .
C111 P1 C131 108.43(15) . .
C121 P1 C131 111.41(15) . .
C112 C111 C116 119.3(3) . .
C112 C111 P1 120.7(2) . .
C116 C111 P1 119.8(2) . .
C113 C112 C111 120.4(3) . .
C112 C113 C114 119.9(3) . .
C113 C114 C115 120.4(3) . .
C116 C115 C114 119.6(3) . .
C115 C116 C111 120.3(3) . .
C126 C121 C122 120.0(3) . .
C126 C121 P1 118.6(3) . .
C122 C121 P1 121.2(2) . .
C123 C122 C121 119.7(3) . .
C124 C123 C122 120.1(3) . .
C123 C124 C125 120.5(3) . .
C124 C125 C126 120.1(3) . .
C121 C126 C125 119.5(3) . .
C136 C131 C132 120.0(3) . .
C136 C131 P1 120.4(2) . .
C132 C131 P1 119.5(3) . .
C133 C132 C131 119.4(3) . .
C134 C133 C132 119.8(3) . .
C133 C134 C135 121.3(3) . .
C136 C135 C134 118.9(3) . .
C135 C136 C131 120.6(3) . .
C231 P2 C240 112.42(15) . .
C231 P2 C211 107.19(15) . .
C240 P2 C211 109.33(15) . .
C231 P2 C221 109.19(14) . .
C240 P2 C221 109.11(16) . .
C211 P2 C221 109.55(14) . .
C212 C211 C216 120.0(3) . .
C212 C211 P2 120.9(2) . .
C216 C211 P2 119.1(2) . .
C213 C212 C211 120.3(3) . .
C214 C213 C212 119.1(3) . .
C215 C214 C213 120.7(3) . .
C214 C215 C216 120.4(3) . .
C215 C216 C211 119.4(3) . .
C226 C221 C222 119.4(3) . .
C226 C221 P2 121.7(2) . .
C222 C221 P2 118.9(2) . .
C223 C222 C221 119.7(3) . .
C224 C223 C222 120.5(3) . .
C223 C224 C225 120.0(3) . .
C224 C225 C226 120.2(3) . .
C221 C226 C225 120.2(3) . .
C232 C231 C236 118.4(3) . .
C232 C231 P2 122.7(2) . .
C236 C231 P2 118.6(2) . .
C233 C232 C231 120.8(3) . .
C232 C233 C234 120.8(3) . .
C235 C234 C233 119.5(3) . .
C234 C235 C236 120.4(3) . .
C235 C236 C231 120.0(3) . .

loop_
_geom_bond_atom_site_label_1
_geom_bond_atom_site_label_2
_geom_bond_distance
_geom_bond_site_symmetry_2
Ni1 N62 2.055(2) 3_545
Ni1 N11 2.063(3) .
Ni1 N41 2.074(2) .
Ni1 N32 2.093(3) 4_455
Ni1 N31 2.105(3) .
Ni1 N21 2.110(3) .
Ni2 N42 2.049(2) 3_545
Ni2 N61 2.063(2) .
Ni2 N12 2.081(3) .
Ni2 N51 2.082(3) .
Ni2 N22 2.093(3) .
Ni2 N52 2.141(3) 4_456
N11 C11 1.145(4) .
C11 N13 1.316(4) .
N12 C12 1.143(4) .
C12 N13 1.317(4) .
N21 C21 1.144(4) .
C21 N23 1.318(4) .
N22 C22 1.146(4) .
C22 N23 1.317(4) .
N31 C31 1.148(4) .
C31 N33 1.308(4) .
N32 C32 1.152(4) .
N32 Ni1 2.093(3) 4
C32 N33 1.309(4) .
N41 C41 1.145(3) .
C41 N43 1.311(4) .
N42 C42 1.148(3) .
N42 Ni2 2.049(2) 3
C42 N43 1.306(4) .
N51 C51 1.150(4) .
C51 N53 1.319(4) .
N52 C52 1.146(4) .
N52 Ni2 2.141(3) 4_556
C52 N53 1.314(4) .
N61 C61 1.148(3) .
C61 N63 1.304(4) .
N62 C62 1.150(3) .
N62 Ni1 2.055(2) 3
C62 N63 1.312(3) .
P1 C140 1.779(3) .
P1 C111 1.789(3) .
P1 C121 1.795(3) .
P1 C131 1.800(3) .
C111 C112 1.389(4) .
C111 C116 1.393(4) .
C112 C113 1.369(4) .
C113 C114 1.379(4) .
C114 C115 1.389(4) .
C115 C116 1.371(4) .
C121 C126 1.388(4) .
C121 C122 1.392(4) .
C122 C123 1.386(4) .
C123 C124 1.373(4) .
C124 C125 1.378(4) .
C125 C126 1.389(4) .
C131 C136 1.381(4) .
C131 C132 1.392(4) .
C132 C133 1.390(5) .
C133 C134 1.368(5) .
C134 C135 1.387(5) .
C135 C136 1.381(4) .
P2 C231 1.777(3) .
P2 C240 1.787(3) .
P2 C211 1.789(3) .
P2 C221 1.790(3) .
C211 C212 1.389(4) .
C211 C216 1.393(4) .
C212 C213 1.388(4) .
C213 C214 1.386(4) .
C214 C215 1.379(4) .
C215 C216 1.382(4) .
C221 C226 1.378(4) .
C221 C222 1.408(4) .
C222 C223 1.377(5) .
C223 C224 1.377(5) .
C224 C225 1.382(5) .
C225 C226 1.385(4) .
C231 C232 1.402(4) .
C231 C236 1.405(4) .
C232 C233 1.353(5) .
C233 C234 1.393(4) .
C234 C235 1.376(4) .
C235 C236 1.385(4) .
